data_7230580
loop_
_publ_author_name
'Simijonovi\'c, Du\<sica'
'Petrovi\'c, Zorica D.'
'Milovanovi\'c, Vesna M.'
'Petrovi\'c, Vladimir P.'
'Bogdanovi\'c, Goran A.'

_publ_section_title
;
 A new efficient domino approach for the synthesis of
 pyrazolyl-phthalazine-diones. Antiradical activity of novel phenolic
 products
;
_journal_issue 30
_journal_name_full 'RSC Advances'
_journal_page_first 16663
_journal_paper_doi 10.1039/C8RA02702A
_journal_volume 8
_journal_year 2018
_chemical_formula_moiety 'C20 H15 F1 N2 O3'
_chemical_formula_sum 'C20 H15 F N2 O3'
_chemical_formula_weight 350.34
_chemical_name_systematic 2-acetyl-1-(4-fluorophenyl)-3-methyl-1H-pyrazolo[1,2-b]phthalazine-5,10-dione
_space_group_crystal_system orthorhombic
_space_group_IT_number 61
_space_group_name_Hall '-P 2ac 2ab'
_space_group_name_H-M_alt 'P b c a'
_symmetry_space_group_name_Hall '-P 2ac 2ab'
_symmetry_space_group_name_H-M 'P b c a'
_atom_sites_solution_hydrogens geom
_audit_creation_method SHELXL-2014/6
_audit_update_record
;
2017-11-04 deposited with the CCDC.
2018-04-30 downloaded from the CCDC.
;
_cell_angle_alpha 90
_cell_angle_beta 90
_cell_angle_gamma 90
_cell_formula_units_Z 16
_cell_length_a 22.7947(13)
_cell_length_b 7.8451(4)
_cell_length_c 37.255(2)
_cell_measurement_reflns_used 3320
_cell_measurement_temperature 293(2)
_cell_measurement_theta_max 25.6020
_cell_measurement_theta_min 2.8000
_cell_volume 6662.2(6)
_computing_cell_refinement
;
CrysAlisPro, Agilent Technologies,
Version 1.171.37.35 (release 13-08-2014 CrysAlis171 .NET)
(compiled Aug 13 2014,18:06:01)
;
_computing_data_collection
;
CrysAlisPro, Agilent Technologies,
Version 1.171.37.35 (release 13-08-2014 CrysAlis171 .NET)
(compiled Aug 13 2014,18:06:01)
;
_computing_data_reduction
;
CrysAlisPro, Agilent Technologies,
Version 1.171.37.35 (release 13-08-2014 CrysAlis171 .NET)
(compiled Aug 13 2014,18:06:01)
;
_computing_structure_refinement 'SHELXL-2014/6 (Sheldrick, 2014)'
_diffrn_ambient_temperature 293(2)
_diffrn_detector 'CCD plate'
_diffrn_detector_area_resol_mean 16.3280
_diffrn_detector_type Sapphire3
_diffrn_measured_fraction_theta_full 0.999
_diffrn_measured_fraction_theta_max 0.875
_diffrn_measurement_device 'four-circle diffractometer'
_diffrn_measurement_device_type 'Xcalibur, Sapphire3, Gemini'
_diffrn_measurement_method '\w scans'
_diffrn_radiation_monochromator graphite
_diffrn_radiation_probe x-ray
_diffrn_radiation_type 'Mo K\a'
_diffrn_radiation_wavelength 0.71073
_diffrn_reflns_av_R_equivalents 0.0471
_diffrn_reflns_av_unetI/netI 0.0621
_diffrn_reflns_Laue_measured_fraction_full 0.999
_diffrn_reflns_Laue_measured_fraction_max 0.875
_diffrn_reflns_limit_h_max 25
_diffrn_reflns_limit_h_min -31
_diffrn_reflns_limit_k_max 8
_diffrn_reflns_limit_k_min -10
_diffrn_reflns_limit_l_max 46
_diffrn_reflns_limit_l_min -49
_diffrn_reflns_number 28282
_diffrn_reflns_point_group_measured_fraction_full 0.999
_diffrn_reflns_point_group_measured_fraction_max 0.875
_diffrn_reflns_theta_full 26.000
_diffrn_reflns_theta_max 29.171
_diffrn_reflns_theta_min 2.800
_diffrn_source 'fine-focus sealed X-ray tube'
_diffrn_source_type 'Enhance (Mo) X-ray Source'
_exptl_absorpt_coefficient_mu 0.103
_exptl_absorpt_correction_T_max 1.00000
_exptl_absorpt_correction_T_min 0.99021
_exptl_absorpt_correction_type multi-scan
_exptl_absorpt_process_details
;
CrysAlisPro 1.171.38.46 (Rigaku Oxford Diffraction, 2015)
Empirical absorption correction using spherical harmonics,
 implemented in SCALE3 ABSPACK scaling algorithm.
;
_exptl_crystal_colour yellow
_exptl_crystal_density_diffrn 1.397
_exptl_crystal_description needle
_exptl_crystal_F_000 2912
_exptl_crystal_size_max 0.47
_exptl_crystal_size_mid 0.25
_exptl_crystal_size_min 0.12
_refine_diff_density_max 0.345
_refine_diff_density_min -0.181
_refine_diff_density_rms 0.039
_refine_ls_extinction_method none
_refine_ls_goodness_of_fit_ref 1.030
_refine_ls_hydrogen_treatment constr
_refine_ls_matrix_type full
_refine_ls_number_parameters 473
_refine_ls_number_reflns 7874
_refine_ls_number_restraints 0
_refine_ls_restrained_S_all 1.030
_refine_ls_R_factor_all 0.1427
_refine_ls_R_factor_gt 0.0615
_refine_ls_shift/su_max 0.001
_refine_ls_shift/su_mean 0.000
_refine_ls_structure_factor_coef Fsqd
_refine_ls_weighting_details 'w=1/[\s^2^(Fo^2^)+(0.0544P)^2^+0.4256P] where P=(Fo^2^+2Fc^2^)/3'
_refine_ls_weighting_scheme calc
_refine_ls_wR_factor_gt 0.1176
_refine_ls_wR_factor_ref 0.1465
_reflns_Friedel_coverage 0.000
_reflns_number_gt 4042
_reflns_number_total 7874
_reflns_threshold_expression 'I > 2\s(I)'
_cod_data_source_file c8ra02702a2.cif
_cod_data_source_block het-40
_cod_original_cell_volume 6662.3(6)
_cod_original_formula_sum 'C20 H15 F1 N2 O3'
_cod_database_code 7230580
_shelx_space_group_comment
;
The symmetry employed for this shelxl refinement is uniquely defined
by the following loop, which should always be used as a source of
symmetry information in preference to the above space-group names.
They are only intended as comments.
;
_shelxl_version_number 2014/6

loop_
_space_group_symop_operation_xyz
'x, y, z'
'-x+1/2, -y, z+1/2'
'x+1/2, -y+1/2, -z'
'-x, y+1/2, -z+1/2'
'-x, -y, -z'
'x-1/2, y, -z-1/2'
'-x-1/2, y-1/2, z'
'x, -y-1/2, z-1/2'

loop_
_atom_site_label
_atom_site_type_symbol
_atom_site_fract_x
_atom_site_fract_y
_atom_site_fract_z
_atom_site_U_iso_or_equiv
_atom_site_adp_type
_atom_site_occupancy
_atom_site_site_symmetry_order
_atom_site_calc_flag
_atom_site_refinement_flags_posn
_atom_site_refinement_flags_adp
F1A F 0.18417(7) 0.26696(19) 0.61936(4) 0.0860(5) Uani 1 1 d . .
F1B F 0.15398(10) 0.1175(2) 0.36864(4) 0.1160(7) Uani 1 1 d . .
N1A N 0.13582(7) 0.3090(2) 0.78522(4) 0.0422(4) Uani 1 1 d . .
N1B N 0.13931(8) 0.2205(2) 0.53551(5) 0.0452(5) Uani 1 1 d . .
N2A N 0.07964(8) 0.3254(2) 0.80072(5) 0.0462(5) Uani 1 1 d . .
N2B N 0.08670(8) 0.2479(2) 0.55454(5) 0.0464(5) Uani 1 1 d . .
O1A O 0.22276(7) 0.18166(17) 0.77917(4) 0.0543(4) Uani 1 1 d . .
O1B O 0.22106(7) 0.07637(18) 0.52303(4) 0.0551(4) Uani 1 1 d . .
O2A O 0.00501(8) 0.2097(2) 0.83252(6) 0.0902(7) Uani 1 1 d . .
O2B O 0.02007(8) 0.1568(2) 0.59543(5) 0.0804(6) Uani 1 1 d . .
O3A O 0.04532(9) 0.8267(2) 0.76170(5) 0.0807(6) Uani 1 1 d . .
O3B O 0.05123(10) 0.7406(2) 0.51083(6) 0.0924(7) Uani 1 1 d . .
C1A C 0.14941(9) 0.4588(2) 0.76280(5) 0.0404(5) Uani 1 1 d . .
H1A H 0.1847 0.5156 0.7719 0.048 Uiso 1 1 calc R U
C1B C 0.15010(10) 0.3612(3) 0.51020(6) 0.0442(5) Uani 1 1 d . .
H1B H 0.1876 0.4161 0.5157 0.053 Uiso 1 1 calc R U
C2A C 0.09607(9) 0.5686(3) 0.77003(6) 0.0431(5) Uani 1 1 d . .
C2B C 0.10010(10) 0.4788(3) 0.51971(6) 0.0473(6) Uani 1 1 d . .
C3A C 0.05815(10) 0.4873(3) 0.79174(6) 0.0466(6) Uani 1 1 d . .
C3B C 0.06507(10) 0.4082(3) 0.54458(6) 0.0498(6) Uani 1 1 d . .
C4A C 0.00208(10) 0.5491(3) 0.80745(7) 0.0669(7) Uani 1 1 d . .
H4A1 H -0.0048 0.6644 0.7999 0.100 Uiso 1 1 calc R U
H4A2 H 0.0044 0.5447 0.8332 0.100 Uiso 1 1 calc R U
H4A3 H -0.0296 0.4780 0.7994 0.100 Uiso 1 1 calc R U
C4B C 0.01182(11) 0.4785(3) 0.56196(7) 0.0739(8) Uani 1 1 d . .
H4B1 H 0.0021 0.5859 0.5511 0.111 Uiso 1 1 calc R U
H4B2 H 0.0191 0.4948 0.5871 0.111 Uiso 1 1 calc R U
H4B3 H -0.0202 0.4005 0.5589 0.111 Uiso 1 1 calc R U
C5A C 0.08898(12) 0.7416(3) 0.75572(6) 0.0542(6) Uani 1 1 d . .
C5B C 0.09379(13) 0.6511(3) 0.50442(7) 0.0599(7) Uani 1 1 d . .
C6A C 0.13759(12) 0.8125(3) 0.73378(7) 0.0695(8) Uani 1 1 d . .
H6A1 H 0.1358 0.7659 0.7100 0.104 Uiso 1 1 calc R U
H6A2 H 0.1745 0.7832 0.7446 0.104 Uiso 1 1 calc R U
H6A3 H 0.1340 0.9343 0.7326 0.104 Uiso 1 1 calc R U
C6B C 0.14115(13) 0.7146(3) 0.48050(8) 0.0767(8) Uani 1 1 d . .
H6B1 H 0.1404 0.6524 0.4583 0.115 Uiso 1 1 calc R U
H6B2 H 0.1785 0.6987 0.4920 0.115 Uiso 1 1 calc R U
H6B3 H 0.1352 0.8336 0.4758 0.115 Uiso 1 1 calc R U
C7A C 0.17356(10) 0.1821(3) 0.79253(6) 0.0424(5) Uani 1 1 d . .
C7B C 0.17506(10) 0.0861(3) 0.54013(6) 0.0419(5) Uani 1 1 d . .
C8A C 0.15092(10) 0.0482(3) 0.81665(6) 0.0460(6) Uani 1 1 d . .
C8B C 0.15512(10) -0.0410(3) 0.56636(5) 0.0437(5) Uani 1 1 d . .
C9A C 0.18668(11) -0.0891(3) 0.82539(7) 0.0589(7) Uani 1 1 d . .
H9A H 0.2249 -0.0946 0.8167 0.071 Uiso 1 1 calc R U
C9B C 0.18914(11) -0.1830(3) 0.57286(6) 0.0560(6) Uani 1 1 d . .
H9B H 0.2242 -0.1980 0.5605 0.067 Uiso 1 1 calc R U
C10A C 0.16543(14) -0.2160(3) 0.84692(7) 0.0727(8) Uani 1 1 d . .
H10A H 0.1892 -0.3085 0.8526 0.087 Uiso 1 1 calc R U
C10B C 0.17137(13) -0.3024(3) 0.59750(7) 0.0685(7) Uani 1 1 d . .
H10B H 0.1944 -0.3981 0.6019 0.082 Uiso 1 1 calc R U
C11A C 0.10922(15) -0.2081(3) 0.86030(7) 0.0771(8) Uani 1 1 d . .
H11A H 0.0954 -0.2942 0.8752 0.093 Uiso 1 1 calc R U
C11B C 0.11917(14) -0.2800(3) 0.61578(7) 0.0727(8) Uani 1 1 d . .
H11B H 0.1074 -0.3603 0.6327 0.087 Uiso 1 1 calc R U
C12A C 0.07376(13) -0.0746(3) 0.85172(7) 0.0677(7) Uani 1 1 d . .
H12A H 0.0357 -0.0705 0.8607 0.081 Uiso 1 1 calc R U
C12B C 0.08487(12) -0.1412(3) 0.60932(6) 0.0633(7) Uani 1 1 d . .
H12B H 0.0495 -0.1280 0.6215 0.076 Uiso 1 1 calc R U
C13A C 0.09407(11) 0.0558(3) 0.82967(6) 0.0499(6) Uani 1 1 d . .
C13B C 0.10261(10) -0.0193(3) 0.58453(6) 0.0464(6) Uani 1 1 d . .
C14A C 0.05515(11) 0.1984(3) 0.82133(6) 0.0559(6) Uani 1 1 d . .
C14B C 0.06581(11) 0.1315(3) 0.57918(6) 0.0534(6) Uani 1 1 d . .
C15A C 0.15836(9) 0.4089(2) 0.72380(5) 0.0396(5) Uani 1 1 d . .
C15B C 0.15030(10) 0.2966(3) 0.47177(6) 0.0447(5) Uani 1 1 d . .
C16A C 0.21260(10) 0.4282(3) 0.70796(6) 0.0507(6) Uani 1 1 d . .
H16A H 0.2435 0.4737 0.7212 0.061 Uiso 1 1 calc R U
C16B C 0.19900(12) 0.3215(3) 0.45060(7) 0.0706(7) Uani 1 1 d . .
H16B H 0.2314 0.3787 0.4598 0.085 Uiso 1 1 calc R U
C17A C 0.22170(11) 0.3806(3) 0.67265(6) 0.0573(6) Uani 1 1 d . .
H17A H 0.2582 0.3939 0.6618 0.069 Uiso 1 1 calc R U
C17B C 0.19990(16) 0.2617(4) 0.41556(8) 0.0881(10) Uani 1 1 d . .
H17B H 0.2325 0.2790 0.4010 0.106 Uiso 1 1 calc R U
C18A C 0.17564(12) 0.3137(3) 0.65429(6) 0.0558(6) Uani 1 1 d . .
C18B C 0.15209(17) 0.1773(3) 0.40303(7) 0.0746(9) Uani 1 1 d . .
C19A C 0.12143(12) 0.2949(3) 0.66865(7) 0.0687(7) Uani 1 1 d . .
H19A H 0.0907 0.2502 0.6552 0.082 Uiso 1 1 calc R U
C19B C 0.10331(14) 0.1501(3) 0.42297(7) 0.0699(8) Uani 1 1 d . .
H19B H 0.0711 0.0924 0.4136 0.084 Uiso 1 1 calc R U
C20A C 0.11301(11) 0.3443(3) 0.70397(6) 0.0592(7) Uani 1 1 d . .
H20A H 0.0761 0.3335 0.7143 0.071 Uiso 1 1 calc R U
C20B C 0.10302(11) 0.2110(3) 0.45779(6) 0.0544(6) Uani 1 1 d . .
H20B H 0.0701 0.1936 0.4720 0.065 Uiso 1 1 calc R U

loop_
_atom_site_aniso_label
_atom_site_aniso_U_11
_atom_site_aniso_U_22
_atom_site_aniso_U_33
_atom_site_aniso_U_23
_atom_site_aniso_U_13
_atom_site_aniso_U_12
F1A 0.1067(13) 0.1036(12) 0.0478(9) -0.0244(8) 0.0242(9) -0.0257(9)
F1B 0.218(2) 0.0884(11) 0.0415(9) -0.0093(8) 0.0036(11) 0.0407(12)
N1A 0.0340(10) 0.0503(10) 0.0423(10) 0.0007(8) 0.0113(9) 0.0045(9)
N1B 0.0382(11) 0.0567(11) 0.0407(10) 0.0037(9) 0.0060(9) 0.0065(9)
N2A 0.0371(11) 0.0551(11) 0.0464(11) -0.0039(9) 0.0112(9) 0.0040(9)
N2B 0.0400(11) 0.0601(12) 0.0392(10) -0.0022(9) 0.0059(9) 0.0072(9)
O1A 0.0376(9) 0.0534(9) 0.0720(11) 0.0052(8) 0.0123(8) 0.0049(7)
O1B 0.0421(10) 0.0623(10) 0.0608(10) 0.0062(8) 0.0118(8) 0.0064(8)
O2A 0.0640(13) 0.0835(13) 0.1233(17) 0.0081(12) 0.0530(13) 0.0067(10)
O2B 0.0625(12) 0.1003(14) 0.0785(13) 0.0093(11) 0.0327(11) 0.0125(10)
O3A 0.0816(14) 0.0765(12) 0.0839(14) 0.0105(10) 0.0106(11) 0.0362(11)
O3B 0.0974(17) 0.0706(12) 0.1092(18) 0.0037(11) 0.0051(13) 0.0333(12)
C1A 0.0371(13) 0.0457(11) 0.0385(12) -0.0024(10) 0.0025(10) -0.0028(10)
C1B 0.0435(14) 0.0486(12) 0.0405(12) 0.0011(10) -0.0047(11) -0.0017(11)
C2A 0.0404(13) 0.0505(13) 0.0383(12) -0.0092(10) -0.0017(11) 0.0062(11)
C2B 0.0473(14) 0.0521(13) 0.0425(12) -0.0091(11) -0.0082(12) 0.0057(12)
C3A 0.0401(13) 0.0563(14) 0.0433(13) -0.0108(11) -0.0016(11) 0.0091(12)
C3B 0.0473(14) 0.0597(14) 0.0424(13) -0.0113(11) -0.0039(12) 0.0079(12)
C4A 0.0480(15) 0.0817(17) 0.0712(17) -0.0040(14) 0.0178(14) 0.0199(13)
C4B 0.0638(18) 0.0856(18) 0.0724(18) -0.0043(15) 0.0093(15) 0.0255(15)
C5A 0.0605(17) 0.0547(14) 0.0474(14) -0.0059(11) -0.0052(13) 0.0114(13)
C5B 0.0714(19) 0.0529(15) 0.0552(15) -0.0077(12) -0.0120(14) 0.0068(15)
C6A 0.078(2) 0.0551(15) 0.0757(19) 0.0082(13) 0.0057(16) 0.0045(14)
C6B 0.092(2) 0.0585(15) 0.079(2) 0.0102(14) -0.0050(18) 0.0020(15)
C7A 0.0390(13) 0.0438(12) 0.0443(13) -0.0081(10) 0.0028(11) 0.0009(11)
C7B 0.0365(12) 0.0508(13) 0.0384(12) -0.0047(10) 0.0007(11) 0.0000(11)
C8A 0.0520(15) 0.0449(12) 0.0413(12) -0.0066(10) 0.0030(11) -0.0040(11)
C8B 0.0449(14) 0.0494(12) 0.0369(12) -0.0040(10) -0.0002(11) -0.0048(11)
C9A 0.0588(16) 0.0513(14) 0.0665(16) 0.0037(12) -0.0005(14) 0.0025(13)
C9B 0.0574(16) 0.0573(14) 0.0534(15) 0.0029(12) 0.0038(13) 0.0012(13)
C10A 0.087(2) 0.0542(15) 0.0764(19) 0.0128(14) -0.0050(17) -0.0004(16)
C10B 0.080(2) 0.0570(15) 0.0680(18) 0.0102(14) -0.0009(16) 0.0032(15)
C11A 0.100(3) 0.0638(18) 0.0671(19) 0.0139(14) 0.0127(18) -0.0154(18)
C11B 0.088(2) 0.0698(18) 0.0600(17) 0.0130(14) 0.0071(16) -0.0119(17)
C12A 0.076(2) 0.0648(17) 0.0620(17) -0.0013(14) 0.0231(15) -0.0098(16)
C12B 0.0666(18) 0.0707(16) 0.0527(15) 0.0043(13) 0.0149(14) -0.0101(15)
C13A 0.0582(16) 0.0499(13) 0.0417(12) -0.0068(11) 0.0152(12) -0.0050(12)
C13B 0.0477(14) 0.0545(13) 0.0370(12) -0.0048(10) 0.0026(11) -0.0064(12)
C14A 0.0511(16) 0.0597(15) 0.0568(15) -0.0084(13) 0.0219(13) -0.0028(13)
C14B 0.0466(15) 0.0713(16) 0.0423(14) -0.0060(12) 0.0087(12) -0.0029(13)
C15A 0.0401(13) 0.0407(11) 0.0382(12) -0.0017(9) 0.0040(10) -0.0015(10)
C15B 0.0484(14) 0.0462(12) 0.0394(12) 0.0042(10) 0.0002(11) 0.0057(11)
C16A 0.0384(14) 0.0663(15) 0.0475(13) -0.0049(11) -0.0001(11) -0.0011(11)
C16B 0.0678(19) 0.0885(19) 0.0555(16) 0.0044(14) 0.0130(15) -0.0025(15)
C17A 0.0489(15) 0.0746(16) 0.0483(14) -0.0027(12) 0.0147(13) -0.0027(13)
C17B 0.103(3) 0.105(2) 0.0568(19) 0.0095(17) 0.0342(19) 0.010(2)
C18A 0.0723(18) 0.0560(14) 0.0391(13) -0.0097(11) 0.0120(13) -0.0102(13)
C18B 0.126(3) 0.0614(17) 0.0364(15) -0.0019(13) 0.0021(18) 0.0249(18)
C19A 0.0680(19) 0.0879(18) 0.0501(15) -0.0168(14) 0.0067(14) -0.0339(15)
C19B 0.091(2) 0.0568(15) 0.0620(18) -0.0119(13) -0.0202(17) 0.0136(15)
C20A 0.0510(15) 0.0772(16) 0.0495(14) -0.0152(12) 0.0111(12) -0.0263(13)
C20B 0.0568(16) 0.0550(14) 0.0514(15) -0.0051(12) -0.0005(13) 0.0060(12)

loop_
_atom_type_symbol
_atom_type_description
_atom_type_scat_dispersion_real
_atom_type_scat_dispersion_imag
_atom_type_scat_source
C C 0.0033 0.0016 'International Tables Vol C Tables 4.2.6.8 and 6.1.1.4'
H H 0.0000 0.0000 'International Tables Vol C Tables 4.2.6.8 and 6.1.1.4'
N N 0.0061 0.0033 'International Tables Vol C Tables 4.2.6.8 and 6.1.1.4'
O O 0.0106 0.0060 'International Tables Vol C Tables 4.2.6.8 and 6.1.1.4'
F F 0.0171 0.0103 'International Tables Vol C Tables 4.2.6.8 and 6.1.1.4'

loop_
_geom_angle_atom_site_label_1
_geom_angle_atom_site_label_2
_geom_angle_atom_site_label_3
_geom_angle
C7A N1A N2A 124.45(17)
C7A N1A C1A 124.80(18)
N2A N1A C1A 110.49(16)
C7B N1B N2B 124.84(18)
C7B N1B C1B 124.68(18)
N2B N1B C1B 110.47(16)
C14A N2A C3A 130.33(19)
C14A N2A N1A 122.07(18)
C3A N2A N1A 107.59(17)
C14B N2B C3B 130.47(19)
C14B N2B N1B 121.83(18)
C3B N2B N1B 107.64(17)
N1A C1A C2A 100.58(16)
N1A C1A C15A 111.36(15)
C2A C1A C15A 115.15(17)
N1A C1A H1A 109.8
C2A C1A H1A 109.8
C15A C1A H1A 109.8
N1B C1B C2B 100.49(17)
N1B C1B C15B 110.73(16)
C2B C1B C15B 115.32(18)
N1B C1B H1B 110.0
C2B C1B H1B 110.0
C15B C1B H1B 110.0
C3A C2A C5A 125.9(2)
C3A C2A C1A 110.71(18)
C5A C2A C1A 123.4(2)
C3B C2B C5B 126.0(2)
C3B C2B C1B 111.03(19)
C5B C2B C1B 122.9(2)
C2A C3A N2A 110.40(18)
C2A C3A C4A 129.4(2)
N2A C3A C4A 120.1(2)
C2B C3B N2B 110.12(19)
C2B C3B C4B 129.4(2)
N2B C3B C4B 120.4(2)
C3A C4A H4A1 109.5
C3A C4A H4A2 109.5
H4A1 C4A H4A2 109.5
C3A C4A H4A3 109.5
H4A1 C4A H4A3 109.5
H4A2 C4A H4A3 109.5
C3B C4B H4B1 109.5
C3B C4B H4B2 109.5
H4B1 C4B H4B2 109.5
C3B C4B H4B3 109.5
H4B1 C4B H4B3 109.5
H4B2 C4B H4B3 109.5
O3A C5A C2A 122.0(2)
O3A C5A C6A 120.3(2)
C2A C5A C6A 117.7(2)
O3B C5B C2B 121.9(3)
O3B C5B C6B 120.1(2)
C2B C5B C6B 117.9(2)
C5A C6A H6A1 109.5
C5A C6A H6A2 109.5
H6A1 C6A H6A2 109.5
C5A C6A H6A3 109.5
H6A1 C6A H6A3 109.5
H6A2 C6A H6A3 109.5
C5B C6B H6B1 109.5
C5B C6B H6B2 109.5
H6B1 C6B H6B2 109.5
C5B C6B H6B3 109.5
H6B1 C6B H6B3 109.5
H6B2 C6B H6B3 109.5
O1A C7A N1A 120.3(2)
O1A C7A C8A 124.4(2)
N1A C7A C8A 115.3(2)
O1B C7B N1B 120.0(2)
O1B C7B C8B 124.6(2)
N1B C7B C8B 115.5(2)
C13A C8A C9A 120.0(2)
C13A C8A C7A 120.7(2)
C9A C8A C7A 119.3(2)
C9B C8B C13B 119.9(2)
C9B C8B C7B 119.4(2)
C13B C8B C7B 120.6(2)
C10A C9A C8A 119.6(3)
C10A C9A H9A 120.2
C8A C9A H9A 120.2
C10B C9B C8B 120.2(2)
C10B C9B H9B 119.9
C8B C9B H9B 119.9
C9A C10A C11A 120.7(3)
C9A C10A H10A 119.7
C11A C10A H10A 119.7
C9B C10B C11B 119.8(3)
C9B C10B H10B 120.1
C11B C10B H10B 120.1
C12A C11A C10A 120.2(3)
C12A C11A H11A 119.9
C10A C11A H11A 119.9
C12B C11B C10B 120.6(2)
C12B C11B H11B 119.7
C10B C11B H11B 119.7
C11A C12A C13A 120.5(3)
C11A C12A H12A 119.8
C13A C12A H12A 119.8
C11B C12B C13B 120.1(3)
C11B C12B H12B 120.0
C13B C12B H12B 120.0
C8A C13A C12A 119.1(2)
C8A C13A C14A 121.8(2)
C12A C13A C14A 119.1(2)
C8B C13B C12B 119.4(2)
C8B C13B C14B 121.9(2)
C12B C13B C14B 118.7(2)
O2A C14A N2A 121.2(2)
O2A C14A C13A 123.5(2)
N2A C14A C13A 115.2(2)
O2B C14B N2B 121.1(2)
O2B C14B C13B 123.6(2)
N2B C14B C13B 115.3(2)
C20A C15A C16A 119.2(2)
C20A C15A C1A 120.71(19)
C16A C15A C1A 120.12(19)
C20B C15B C16B 119.1(2)
C20B C15B C1B 121.2(2)
C16B C15B C1B 119.7(2)
C15A C16A C17A 120.8(2)
C15A C16A H16A 119.6
C17A C16A H16A 119.6
C15B C16B C17B 120.2(3)
C15B C16B H16B 119.9
C17B C16B H16B 119.9
C18A C17A C16A 117.9(2)
C18A C17A H17A 121.1
C16A C17A H17A 121.1
C18B C17B C16B 118.5(3)
C18B C17B H17B 120.8
C16B C17B H17B 120.8
C19A C18A C17A 123.2(2)
C19A C18A F1A 118.5(2)
C17A C18A F1A 118.3(2)
C19B C18B C17B 123.2(3)
C19B C18B F1B 119.1(3)
C17B C18B F1B 117.7(3)
C18A C19A C20A 118.1(2)
C18A C19A H19A 121.0
C20A C19A H19A 121.0
C18B C19B C20B 117.7(3)
C18B C19B H19B 121.2
C20B C19B H19B 121.2
C15A C20A C19A 120.8(2)
C15A C20A H20A 119.6
C19A C20A H20A 119.6
C15B C20B C19B 121.4(2)
C15B C20B H20B 119.3
C19B C20B H20B 119.3

loop_
_geom_bond_atom_site_label_1
_geom_bond_atom_site_label_2
_geom_bond_distance
F1A C18A 1.366(2)
F1B C18B 1.365(3)
N1A C7A 1.344(3)
N1A N2A 1.411(2)
N1A C1A 1.475(3)
N1B C7B 1.344(3)
N1B N2B 1.410(2)
N1B C1B 1.473(3)
N2A C14A 1.376(3)
N2A C3A 1.402(3)
N2B C14B 1.380(3)
N2B C3B 1.401(3)
O1A C7A 1.227(2)
O1B C7B 1.229(2)
O2A C14A 1.220(3)
O2B C14B 1.222(3)
O3A C5A 1.219(3)
O3B C5B 1.221(3)
C1A C2A 1.514(3)
C1A C15A 1.518(3)
C1A H1A 0.9800
C1B C2B 1.509(3)
C1B C15B 1.519(3)
C1B H1B 0.9800
C2A C3A 1.345(3)
C2A C5A 1.467(3)
C2B C3B 1.343(3)
C2B C5B 1.474(3)
C3A C4A 1.487(3)
C3B C4B 1.483(3)
C4A H4A1 0.9600
C4A H4A2 0.9600
C4A H4A3 0.9600
C4B H4B1 0.9600
C4B H4B2 0.9600
C4B H4B3 0.9600
C5A C6A 1.485(3)
C5B C6B 1.486(4)
C6A H6A1 0.9600
C6A H6A2 0.9600
C6A H6A3 0.9600
C6B H6B1 0.9600
C6B H6B2 0.9600
C6B H6B3 0.9600
C7A C8A 1.476(3)
C7B C8B 1.468(3)
C8A C13A 1.385(3)
C8A C9A 1.390(3)
C8B C9B 1.379(3)
C8B C13B 1.386(3)
C9A C10A 1.367(3)
C9A H9A 0.9300
C9B C10B 1.373(3)
C9B H9B 0.9300
C10A C11A 1.376(4)
C10A H10A 0.9300
C10B C11B 1.382(4)
C10B H10B 0.9300
C11A C12A 1.361(4)
C11A H11A 0.9300
C11B C12B 1.362(4)
C11B H11B 0.9300
C12A C13A 1.391(3)
C12A H12A 0.9300
C12B C13B 1.390(3)
C12B H12B 0.9300
C13A C14A 1.461(3)
C13B C14B 1.463(3)
C15A C20A 1.368(3)
C15A C16A 1.378(3)
C15B C20B 1.372(3)
C15B C16B 1.376(3)
C16A C17A 1.383(3)
C16A H16A 0.9300
C16B C17B 1.388(4)
C16B H16B 0.9300
C17A C18A 1.358(3)
C17A H17A 0.9300
C17B C18B 1.358(4)
C17B H17B 0.9300
C18A C19A 1.355(3)
C18B C19B 1.354(4)
C19A C20A 1.385(3)
C19A H19A 0.9300
C19B C20B 1.383(3)
C19B H19B 0.9300
C20A H20A 0.9300
C20B H20B 0.9300

loop_
_geom_torsion_atom_site_label_1
_geom_torsion_atom_site_label_2
_geom_torsion_atom_site_label_3
_geom_torsion_atom_site_label_4
_geom_torsion
C7A N1A N2A C14A -9.1(3)
C1A N1A N2A C14A 176.47(19)
C7A N1A N2A C3A 169.35(19)
C1A N1A N2A C3A -5.0(2)
C7B N1B N2B C14B -2.8(3)
C1B N1B N2B C14B 178.02(18)
C7B N1B N2B C3B 174.61(19)
C1B N1B N2B C3B -4.6(2)
C7A N1A C1A C2A -169.88(19)
N2A N1A C1A C2A 4.5(2)
C7A N1A C1A C15A 67.6(2)
N2A N1A C1A C15A -118.02(18)
C7B N1B C1B C2B -174.25(19)
N2B N1B C1B C2B 4.9(2)
C7B N1B C1B C15B 63.4(3)
N2B N1B C1B C15B -117.44(19)
N1A C1A C2A C3A -2.4(2)
C15A C1A C2A C3A 117.4(2)
N1A C1A C2A C5A 175.87(18)
C15A C1A C2A C5A -64.3(3)
N1B C1B C2B C3B -3.7(2)
C15B C1B C2B C3B 115.3(2)
N1B C1B C2B C5B 173.46(19)
C15B C1B C2B C5B -67.5(3)
C5A C2A C3A N2A -178.71(19)
C1A C2A C3A N2A -0.4(2)
C5A C2A C3A C4A -2.0(4)
C1A C2A C3A C4A 176.2(2)
C14A N2A C3A C2A -178.3(2)
N1A N2A C3A C2A 3.4(2)
C14A N2A C3A C4A 4.7(3)
N1A N2A C3A C4A -173.67(19)
C5B C2B C3B N2B -175.8(2)
C1B C2B C3B N2B 1.2(3)
C5B C2B C3B C4B 1.9(4)
C1B C2B C3B C4B 179.0(2)
C14B N2B C3B C2B 179.1(2)
N1B N2B C3B C2B 2.0(2)
C14B N2B C3B C4B 1.1(4)
N1B N2B C3B C4B -176.0(2)
C3A C2A C5A O3A -2.6(4)
C1A C2A C5A O3A 179.3(2)
C3A C2A C5A C6A 176.6(2)
C1A C2A C5A C6A -1.5(3)
C3B C2B C5B O3B -7.6(4)
C1B C2B C5B O3B 175.6(2)
C3B C2B C5B C6B 172.6(2)
C1B C2B C5B C6B -4.2(3)
N2A N1A C7A O1A -176.48(18)
C1A N1A C7A O1A -2.9(3)
N2A N1A C7A C8A 4.3(3)
C1A N1A C7A C8A 177.93(17)
N2B N1B C7B O1B -177.62(19)
C1B N1B C7B O1B 1.4(3)
N2B N1B C7B C8B 2.0(3)
C1B N1B C7B C8B -178.91(18)
O1A C7A C8A C13A -177.9(2)
N1A C7A C8A C13A 1.2(3)
O1A C7A C8A C9A 0.2(3)
N1A C7A C8A C9A 179.30(19)
O1B C7B C8B C9B -0.3(3)
N1B C7B C8B C9B -179.9(2)
O1B C7B C8B C13B 179.8(2)
N1B C7B C8B C13B 0.1(3)
C13A C8A C9A C10A -0.1(3)
C7A C8A C9A C10A -178.2(2)
C13B C8B C9B C10B -0.5(3)
C7B C8B C9B C10B 179.5(2)
C8A C9A C10A C11A -0.7(4)
C8B C9B C10B C11B 0.1(4)
C9A C10A C11A C12A 1.1(4)
C9B C10B C11B C12B 0.7(4)
C10A C11A C12A C13A -0.6(4)
C10B C11B C12B C13B -0.9(4)
C9A C8A C13A C12A 0.6(3)
C7A C8A C13A C12A 178.6(2)
C9A C8A C13A C14A 179.6(2)
C7A C8A C13A C14A -2.4(3)
C11A C12A C13A C8A -0.2(4)
C11A C12A C13A C14A -179.2(2)
C9B C8B C13B C12B 0.3(3)
C7B C8B C13B C12B -179.77(19)
C9B C8B C13B C14B 178.4(2)
C7B C8B C13B C14B -1.6(3)
C11B C12B C13B C8B 0.5(4)
C11B C12B C13B C14B -177.8(2)
C3A N2A C14A O2A 6.9(4)
N1A N2A C14A O2A -175.0(2)
C3A N2A C14A C13A -170.8(2)
N1A N2A C14A C13A 7.3(3)
C8A C13A C14A O2A -179.5(2)
C12A C13A C14A O2A -0.5(4)
C8A C13A C14A N2A -1.9(3)
C12A C13A C14A N2A 177.1(2)
C3B N2B C14B O2B 3.4(4)
N1B N2B C14B O2B -179.9(2)
C3B N2B C14B C13B -175.6(2)
N1B N2B C14B C13B 1.2(3)
C8B C13B C14B O2B -178.0(2)
C12B C13B C14B O2B 0.2(4)
C8B C13B C14B N2B 0.9(3)
C12B C13B C14B N2B 179.11(19)
N1A C1A C15A C20A 65.4(3)
C2A C1A C15A C20A -48.3(3)
N1A C1A C15A C16A -114.6(2)
C2A C1A C15A C16A 131.7(2)
N1B C1B C15B C20B 56.8(3)
C2B C1B C15B C20B -56.5(3)
N1B C1B C15B C16B -122.2(2)
C2B C1B C15B C16B 124.6(2)
C20A C15A C16A C17A -1.1(3)
C1A C15A C16A C17A 178.91(19)
C20B C15B C16B C17B 0.4(4)
C1B C15B C16B C17B 179.4(2)
C15A C16A C17A C18A -0.3(3)
C15B C16B C17B C18B -0.6(4)
C16A C17A C18A C19A 1.4(4)
C16A C17A C18A F1A 179.7(2)
C16B C17B C18B C19B 0.6(4)
C16B C17B C18B F1B -179.2(2)
C17A C18A C19A C20A -1.0(4)
F1A C18A C19A C20A -179.3(2)
C17B C18B C19B C20B -0.4(4)
F1B C18B C19B C20B 179.4(2)
C16A C15A C20A C19A 1.5(4)
C1A C15A C20A C19A -178.5(2)
C18A C19A C20A C15A -0.5(4)
C16B C15B C20B C19B -0.2(3)
C1B C15B C20B C19B -179.2(2)
C18B C19B C20B C15B 0.2(4)
